data_7120307
loop_
_publ_author_name
'Mukherjee, Chandan'
'Paul, Ganesh Chandra'
'Ghorai, Samir'

_publ_section_title
;
 Monoradical-Containing Four-Coordinate Co(III) Complexes: Homolytic S-S,
 Se-Se Bond Cleavage and Catalytic Isocyanate to Urea Conversion Under
 Sunlight
;
_journal_name_full 'Chem. Commun.'
_journal_paper_doi 10.1039/C7CC03486E
_journal_year 2017
_chemical_compound_source Synthesis
_chemical_formula_moiety 'C48 H59 Co N2 O2 S'
_chemical_formula_sum 'C48 H59 Co N2 O2 S'
_chemical_formula_weight 786.96
_chemical_name_systematic Unknown
_space_group_IT_number 2
_symmetry_cell_setting triclinic
_symmetry_Int_Tables_number 2
_symmetry_space_group_name_Hall '-P 1'
_symmetry_space_group_name_H-M 'P -1'
_atom_sites_solution_hydrogens geom
_atom_sites_solution_primary direct
_atom_sites_solution_secondary difmap
_audit_creation_method SHELXL-97
_audit_update_record
;
2017-05-04 deposited with the CCDC.
2017-06-20 downloaded from the CCDC.
;
_cell_angle_alpha 99.892(6)
_cell_angle_beta 113.792(4)
_cell_angle_gamma 102.214(6)
_cell_formula_units_Z 2
_cell_length_a 12.6348(9)
_cell_length_b 14.2874(18)
_cell_length_c 14.4663(10)
_cell_measurement_reflns_used 27091
_cell_measurement_temperature 293(2)
_cell_measurement_theta_max 24.50
_cell_measurement_theta_min 1.82
_cell_volume 2236.8(4)
_computing_cell_refinement 'Bruker SMART'
_computing_data_collection 'Bruker SMART'
_computing_data_reduction 'Bruker SMART'
_computing_molecular_graphics 'Bruker SHELXTL'
_computing_publication_material 'Bruker SHELXTL'
_computing_structure_refinement 'SHELXL-97 (Sheldrick, 1997)'
_computing_structure_solution 'SHELXS-97 (Sheldrick, 1990)'
_diffrn_ambient_temperature 293(2)
_diffrn_measured_fraction_theta_full 0.951
_diffrn_measured_fraction_theta_max 0.951
_diffrn_measurement_device_type 'CCD area detector'
_diffrn_measurement_method 'phi and omega scans'
_diffrn_radiation_monochromator graphite
_diffrn_radiation_probe x-ray
_diffrn_radiation_type MoK\a
_diffrn_radiation_wavelength 0.71073
_diffrn_reflns_av_R_equivalents 0.0618
_diffrn_reflns_av_sigmaI/netI 0.0785
_diffrn_reflns_limit_h_max 14
_diffrn_reflns_limit_h_min -14
_diffrn_reflns_limit_k_max 16
_diffrn_reflns_limit_k_min -16
_diffrn_reflns_limit_l_max 16
_diffrn_reflns_limit_l_min -16
_diffrn_reflns_number 29018
_diffrn_reflns_theta_full 24.50
_diffrn_reflns_theta_max 24.50
_diffrn_reflns_theta_min 1.82
_diffrn_source 'fine-focus sealed tube'
_exptl_absorpt_coefficient_mu 0.468
_exptl_absorpt_correction_T_max 0.869
_exptl_absorpt_correction_T_min 0.790
_exptl_absorpt_correction_type multi-scan
_exptl_absorpt_process_details SADABS
_exptl_crystal_colour Blue
_exptl_crystal_density_diffrn 1.168
_exptl_crystal_density_method 'not measured'
_exptl_crystal_description Block
_exptl_crystal_F_000 840
_exptl_crystal_recrystallization_method 'Ether acetonitrile solvent mixture'
_exptl_crystal_size_max 0.52
_exptl_crystal_size_mid 0.42
_exptl_crystal_size_min 0.30
_refine_diff_density_max 0.494
_refine_diff_density_min -0.456
_refine_diff_density_rms 0.054
_refine_ls_extinction_method none
_refine_ls_goodness_of_fit_ref 1.022
_refine_ls_hydrogen_treatment mixed
_refine_ls_matrix_type full
_refine_ls_number_parameters 501
_refine_ls_number_reflns 7088
_refine_ls_number_restraints 0
_refine_ls_restrained_S_all 1.022
_refine_ls_R_factor_all 0.1238
_refine_ls_R_factor_gt 0.0550
_refine_ls_shift/su_max 0.000
_refine_ls_shift/su_mean 0.000
_refine_ls_structure_factor_coef Fsqd
_refine_ls_weighting_details 'calc w=1/[\s^2^(Fo^2^)+(0.0672P)^2^+1.2873P] where P=(Fo^2^+2Fc^2^)/3'
_refine_ls_weighting_scheme calc
_refine_ls_wR_factor_gt 0.1227
_refine_ls_wR_factor_ref 0.1634
_reflns_number_gt 3934
_reflns_number_total 7088
_reflns_threshold_expression >2sigma(I)
_cod_data_source_file c7cc03486e2.cif
_cod_data_source_block platon
_cod_database_code 7120307

loop_
_symmetry_equiv_pos_as_xyz
'x, y, z'
'-x, -y, -z'

loop_
_atom_site_label
_atom_site_type_symbol
_atom_site_fract_x
_atom_site_fract_y
_atom_site_fract_z
_atom_site_U_iso_or_equiv
_atom_site_adp_type
_atom_site_occupancy
_atom_site_symmetry_multiplicity
_atom_site_calc_flag
_atom_site_refinement_flags
Co1 Co 0.18815(5) 0.14808(4) 0.75578(5) 0.0522(2) Uani 1 1 d .
S1 S 0.32239(12) 0.17945(9) 0.92911(10) 0.0699(4) Uani 1 1 d .
O2 O 0.2945(2) 0.17914(18) 0.6988(2) 0.0525(7) Uani 1 1 d .
O1 O 0.0545(2) 0.10847(17) 0.7808(2) 0.0501(7) Uani 1 1 d .
N1 N 0.1665(3) 0.0122(2) 0.7176(2) 0.0483(8) Uani 1 1 d .
N2 N 0.1777(3) 0.2758(2) 0.7548(3) 0.0497(9) Uani 1 1 d .
C1 C 0.0791(4) -0.0447(3) 0.7329(3) 0.0481(10) Uani 1 1 d .
C2 C 0.0171(4) 0.0124(3) 0.7697(3) 0.0448(10) Uani 1 1 d .
C3 C -0.0791(4) -0.0337(3) 0.7912(3) 0.0464(10) Uani 1 1 d .
C4 C -0.1072(4) -0.1359(3) 0.7710(3) 0.0508(11) Uani 1 1 d .
H4 H -0.1701 -0.1685 0.7833 0.061 Uiso 1 1 calc R
C5 C -0.0483(4) -0.1964(3) 0.7330(3) 0.0509(11) Uani 1 1 d .
C6 C 0.0452(4) -0.1501(3) 0.7153(3) 0.0518(11) Uani 1 1 d .
H6 H 0.0863 -0.1873 0.6918 0.062 Uiso 1 1 calc R
C7 C 0.2455(4) -0.0322(3) 0.6898(4) 0.0493(11) Uani 1 1 d .
C8 C 0.3431(4) -0.0471(3) 0.7715(4) 0.0611(12) Uani 1 1 d .
H8 H 0.3528 -0.0315 0.8401 0.073 Uiso 1 1 calc R
C9 C 0.4244(4) -0.0853(3) 0.7488(5) 0.0767(15) Uani 1 1 d .
H9 H 0.4892 -0.0954 0.8022 0.092 Uiso 1 1 calc R
C10 C 0.4094(5) -0.1081(3) 0.6478(5) 0.0806(16) Uani 1 1 d .
H10 H 0.4650 -0.1329 0.6331 0.097 Uiso 1 1 calc R
C11 C 0.3144(5) -0.0951(3) 0.5682(4) 0.0752(14) Uani 1 1 d .
H11 H 0.3048 -0.1124 0.4996 0.090 Uiso 1 1 calc R
C12 C 0.2312(4) -0.0560(3) 0.5890(4) 0.0639(12) Uani 1 1 d .
C13 C 0.1256(5) -0.0439(4) 0.5014(4) 0.0938(17) Uani 1 1 d .
H13A H 0.0513 -0.0799 0.5000 0.141 Uiso 1 1 calc R
H13B H 0.1253 -0.0698 0.4355 0.141 Uiso 1 1 calc R
H13C H 0.1321 0.0257 0.5123 0.141 Uiso 1 1 calc R
C14 C -0.1456(4) 0.0271(3) 0.8309(3) 0.0553(11) Uani 1 1 d .
C15 C -0.2435(4) -0.0388(4) 0.8504(4) 0.0900(17) Uani 1 1 d .
H15A H -0.2996 -0.0912 0.7867 0.135 Uiso 1 1 calc R
H15B H -0.2866 0.0013 0.8712 0.135 Uiso 1 1 calc R
H15C H -0.2053 -0.0677 0.9053 0.135 Uiso 1 1 calc R
C16 C -0.0559(4) 0.1076(3) 0.9355(4) 0.0690(13) Uani 1 1 d .
H16A H -0.0229 0.0760 0.9893 0.104 Uiso 1 1 calc R
H16B H -0.0977 0.1495 0.9557 0.104 Uiso 1 1 calc R
H16C H 0.0090 0.1475 0.9268 0.104 Uiso 1 1 calc R
C17 C -0.2091(4) 0.0786(4) 0.7481(4) 0.0818(15) Uani 1 1 d .
H17A H -0.1494 0.1212 0.7358 0.123 Uiso 1 1 calc R
H17B H -0.2497 0.1180 0.7738 0.123 Uiso 1 1 calc R
H17C H -0.2676 0.0287 0.6833 0.123 Uiso 1 1 calc R
C18 C -0.0888(4) -0.3097(3) 0.7166(4) 0.0609(12) Uani 1 1 d .
C19 C -0.0215(7) -0.3626(4) 0.6730(7) 0.157(3) Uani 1 1 d .
H19A H -0.0519 -0.4331 0.6623 0.236 Uiso 1 1 calc R
H19B H 0.0637 -0.3383 0.7217 0.236 Uiso 1 1 calc R
H19C H -0.0331 -0.3504 0.6068 0.236 Uiso 1 1 calc R
C21 C -0.2232(5) -0.3533(4) 0.6422(5) 0.127(2) Uani 1 1 d .
H21A H -0.2670 -0.3172 0.6674 0.190 Uiso 1 1 calc R
H21B H -0.2506 -0.4224 0.6388 0.190 Uiso 1 1 calc R
H21C H -0.2375 -0.3480 0.5732 0.190 Uiso 1 1 calc R
C20 C -0.0709(7) -0.3293(4) 0.8214(5) 0.140(3) Uani 1 1 d .
H20A H -0.1108 -0.2927 0.8510 0.210 Uiso 1 1 calc R
H20B H 0.0145 -0.3082 0.8692 0.210 Uiso 1 1 calc R
H20C H -0.1051 -0.3995 0.8100 0.210 Uiso 1 1 calc R
C22 C 0.2581(4) 0.3308(3) 0.7301(3) 0.0489(10) Uani 1 1 d .
C23 C 0.3219(4) 0.2723(3) 0.6970(3) 0.0508(11) Uani 1 1 d .
C24 C 0.4094(4) 0.3156(3) 0.6644(3) 0.0532(11) Uani 1 1 d .
C25 C 0.4258(4) 0.4157(3) 0.6697(3) 0.0590(12) Uani 1 1 d .
H25 H 0.4813 0.4462 0.6485 0.071 Uiso 1 1 calc R
C26 C 0.3648(4) 0.4760(3) 0.7046(3) 0.0539(11) Uani 1 1 d .
C27 C 0.2811(4) 0.4332(3) 0.7337(3) 0.0531(11) Uani 1 1 d .
H27 H 0.2392 0.4707 0.7557 0.064 Uiso 1 1 calc R
C28 C 0.0986(4) 0.3195(3) 0.7833(4) 0.0574(12) Uani 1 1 d .
C29 C 0.1166(5) 0.3371(3) 0.8869(4) 0.0819(16) Uani 1 1 d .
H29 H 0.1807 0.3232 0.9371 0.098 Uiso 1 1 calc R
C30 C 0.0375(7) 0.3757(4) 0.9149(5) 0.106(2) Uani 1 1 d .
H30 H 0.0501 0.3898 0.9844 0.127 Uiso 1 1 calc R
C31 C -0.0591(7) 0.3930(4) 0.8392(7) 0.114(3) Uani 1 1 d .
H31 H -0.1131 0.4169 0.8575 0.137 Uiso 1 1 calc R
C32 C -0.0766(5) 0.3755(4) 0.7375(6) 0.0928(19) Uani 1 1 d .
H32 H -0.1420 0.3886 0.6880 0.111 Uiso 1 1 calc R
C33 C 0.0005(5) 0.3386(3) 0.7061(5) 0.0687(14) Uani 1 1 d .
C34 C -0.0210(5) 0.3224(4) 0.5933(4) 0.0934(17) Uani 1 1 d .
H34A H -0.1056 0.3110 0.5483 0.140 Uiso 1 1 calc R
H34B H 0.0017 0.2653 0.5726 0.140 Uiso 1 1 calc R
H34C H 0.0271 0.3805 0.5872 0.140 Uiso 1 1 calc R
C35 C 0.4738(4) 0.2527(3) 0.6233(4) 0.0622(12) Uani 1 1 d .
C36 C 0.3807(5) 0.1723(4) 0.5221(4) 0.0904(17) Uani 1 1 d .
H36A H 0.3178 0.1341 0.5342 0.136 Uiso 1 1 calc R
H36B H 0.4199 0.1289 0.4999 0.136 Uiso 1 1 calc R
H36C H 0.3456 0.2031 0.4681 0.136 Uiso 1 1 calc R
C38 C 0.5401(5) 0.2028(4) 0.7045(4) 0.0951(18) Uani 1 1 d .
H38A H 0.4824 0.1598 0.7185 0.143 Uiso 1 1 calc R
H38B H 0.5994 0.2532 0.7686 0.143 Uiso 1 1 calc R
H38C H 0.5802 0.1641 0.6774 0.143 Uiso 1 1 calc R
C37 C 0.5691(5) 0.3183(4) 0.6007(5) 0.105(2) Uani 1 1 d .
H37A H 0.6101 0.2778 0.5771 0.158 Uiso 1 1 calc R
H37B H 0.6274 0.3702 0.6640 0.158 Uiso 1 1 calc R
H37C H 0.5292 0.3478 0.5470 0.158 Uiso 1 1 calc R
C39 C 0.3952(5) 0.5860(3) 0.7067(4) 0.0695(14) Uani 1 1 d .
C40 C 0.3186(5) 0.6389(3) 0.7426(5) 0.0982(19) Uani 1 1 d .
H40A H 0.2342 0.6091 0.6926 0.147 Uiso 1 1 calc R
H40B H 0.3437 0.7085 0.7469 0.147 Uiso 1 1 calc R
H40C H 0.3301 0.6323 0.8106 0.147 Uiso 1 1 calc R
C42 C 0.5295(5) 0.6392(4) 0.7845(5) 0.113(2) Uani 1 1 d .
H42A H 0.5447 0.6312 0.8528 0.170 Uiso 1 1 calc R
H42B H 0.5486 0.7091 0.7891 0.170 Uiso 1 1 calc R
H42C H 0.5795 0.6108 0.7605 0.170 Uiso 1 1 calc R
C41 C 0.3734(7) 0.5935(4) 0.5966(4) 0.131(3) Uani 1 1 d .
H41A H 0.4265 0.5656 0.5766 0.197 Uiso 1 1 calc R
H41B H 0.3898 0.6624 0.5972 0.197 Uiso 1 1 calc R
H41C H 0.2903 0.5571 0.5469 0.197 Uiso 1 1 calc R
C43 C 0.4670(5) 0.2452(4) 0.9484(4) 0.0708(13) Uani 1 1 d .
C48 C 0.4991(5) 0.3459(4) 0.9503(4) 0.0848(15) Uani 1 1 d .
H48 H 0.4406 0.3786 0.9359 0.102 Uiso 1 1 calc R
C47 C 0.6176(7) 0.3974(5) 0.9737(5) 0.107(2) Uani 1 1 d .
H47 H 0.6372 0.4637 0.9728 0.129 Uiso 1 1 calc R
C46 C 0.7051(7) 0.3512(8) 0.9980(6) 0.130(3) Uani 1 1 d .
H46 H 0.7846 0.3865 1.0155 0.155 Uiso 1 1 calc R
C45 C 0.6764(7) 0.2530(7) 0.9968(5) 0.121(2) Uani 1 1 d .
H45 H 0.7366 0.2219 1.0132 0.145 Uiso 1 1 calc R
C44 C 0.5585(6) 0.1997(5) 0.9712(4) 0.0973(18) Uani 1 1 d .
H44 H 0.5400 0.1326 0.9693 0.117 Uiso 1 1 calc R

loop_
_atom_site_aniso_label
_atom_site_aniso_U_11
_atom_site_aniso_U_22
_atom_site_aniso_U_33
_atom_site_aniso_U_23
_atom_site_aniso_U_13
_atom_site_aniso_U_12
Co1 0.0648(4) 0.0391(3) 0.0610(4) 0.0183(3) 0.0333(4) 0.0198(3)
S1 0.0816(10) 0.0677(8) 0.0578(8) 0.0213(6) 0.0296(8) 0.0199(7)
O2 0.0650(19) 0.0400(16) 0.065(2) 0.0206(14) 0.0369(17) 0.0213(13)
O1 0.0614(18) 0.0354(15) 0.0586(19) 0.0158(13) 0.0290(16) 0.0198(13)
N1 0.056(2) 0.0378(18) 0.053(2) 0.0136(16) 0.026(2) 0.0151(17)
N2 0.062(2) 0.0388(18) 0.057(2) 0.0171(17) 0.034(2) 0.0170(17)
C1 0.050(3) 0.041(2) 0.049(3) 0.013(2) 0.019(2) 0.012(2)
C2 0.049(3) 0.035(2) 0.043(3) 0.0110(19) 0.015(2) 0.0126(19)
C3 0.047(3) 0.040(2) 0.048(3) 0.0125(19) 0.017(2) 0.0150(19)
C4 0.054(3) 0.049(3) 0.050(3) 0.016(2) 0.023(2) 0.015(2)
C5 0.059(3) 0.043(2) 0.048(3) 0.013(2) 0.023(2) 0.013(2)
C6 0.058(3) 0.043(2) 0.054(3) 0.010(2) 0.025(2) 0.018(2)
C7 0.062(3) 0.032(2) 0.062(3) 0.013(2) 0.037(3) 0.014(2)
C8 0.064(3) 0.052(3) 0.077(4) 0.019(2) 0.038(3) 0.024(2)
C9 0.071(4) 0.063(3) 0.107(5) 0.029(3) 0.044(4) 0.032(3)
C10 0.089(4) 0.065(3) 0.115(5) 0.023(3) 0.067(4) 0.036(3)
C11 0.094(4) 0.071(3) 0.080(4) 0.016(3) 0.054(4) 0.039(3)
C12 0.069(3) 0.058(3) 0.066(4) 0.016(2) 0.030(3) 0.025(2)
C13 0.114(5) 0.103(4) 0.076(4) 0.018(3) 0.049(4) 0.052(4)
C14 0.058(3) 0.053(3) 0.060(3) 0.019(2) 0.029(3) 0.022(2)
C15 0.083(4) 0.077(4) 0.125(5) 0.019(3) 0.065(4) 0.023(3)
C16 0.089(4) 0.064(3) 0.068(3) 0.018(3) 0.044(3) 0.033(3)
C17 0.080(4) 0.089(4) 0.087(4) 0.032(3) 0.032(3) 0.054(3)
C18 0.073(3) 0.040(2) 0.061(3) 0.011(2) 0.027(3) 0.012(2)
C19 0.220(8) 0.043(3) 0.295(10) 0.042(5) 0.200(8) 0.044(4)
C21 0.105(5) 0.057(3) 0.162(7) 0.003(4) 0.032(5) 0.000(3)
C20 0.256(9) 0.058(4) 0.094(5) 0.037(3) 0.066(5) 0.042(4)
C22 0.061(3) 0.043(2) 0.045(3) 0.014(2) 0.026(2) 0.016(2)
C23 0.059(3) 0.043(2) 0.048(3) 0.015(2) 0.022(2) 0.015(2)
C24 0.060(3) 0.055(3) 0.051(3) 0.020(2) 0.028(2) 0.020(2)
C25 0.068(3) 0.060(3) 0.057(3) 0.020(2) 0.036(3) 0.017(2)
C26 0.070(3) 0.045(2) 0.045(3) 0.014(2) 0.028(3) 0.011(2)
C27 0.067(3) 0.041(2) 0.056(3) 0.018(2) 0.029(3) 0.020(2)
C28 0.076(3) 0.035(2) 0.080(4) 0.020(2) 0.052(3) 0.017(2)
C29 0.140(5) 0.058(3) 0.097(4) 0.033(3) 0.089(4) 0.044(3)
C30 0.191(7) 0.072(4) 0.135(6) 0.049(4) 0.131(6) 0.063(4)
C31 0.168(7) 0.078(4) 0.198(8) 0.075(5) 0.148(7) 0.074(4)
C32 0.093(4) 0.068(3) 0.163(6) 0.055(4) 0.082(5) 0.048(3)
C33 0.078(4) 0.045(3) 0.101(4) 0.027(3) 0.053(4) 0.026(3)
C34 0.085(4) 0.082(4) 0.098(5) 0.027(3) 0.024(4) 0.032(3)
C35 0.074(3) 0.072(3) 0.061(3) 0.030(3) 0.042(3) 0.032(3)
C36 0.121(5) 0.087(4) 0.081(4) 0.016(3) 0.058(4) 0.049(4)
C38 0.105(4) 0.125(5) 0.099(5) 0.056(4) 0.059(4) 0.078(4)
C37 0.125(5) 0.099(4) 0.153(6) 0.045(4) 0.112(5) 0.047(4)
C39 0.102(4) 0.044(3) 0.068(3) 0.018(2) 0.051(3) 0.008(3)
C40 0.147(5) 0.050(3) 0.134(5) 0.042(3) 0.089(5) 0.038(3)
C42 0.124(5) 0.069(4) 0.132(6) 0.003(4) 0.073(5) -0.007(4)
C41 0.268(8) 0.062(3) 0.101(5) 0.045(3) 0.110(6) 0.052(4)
C43 0.073(4) 0.073(3) 0.056(3) 0.011(3) 0.025(3) 0.019(3)
C48 0.088(4) 0.087(4) 0.061(4) 0.021(3) 0.022(3) 0.016(3)
C47 0.100(5) 0.107(5) 0.078(5) 0.019(4) 0.029(4) -0.012(5)
C46 0.087(6) 0.172(9) 0.096(6) 0.009(6) 0.037(5) 0.006(6)
C45 0.082(6) 0.150(7) 0.097(5) -0.010(5) 0.025(4) 0.037(5)
C44 0.076(5) 0.101(4) 0.088(5) -0.002(3) 0.027(4) 0.021(4)

loop_
_atom_type_symbol
_atom_type_description
_atom_type_scat_dispersion_real
_atom_type_scat_dispersion_imag
_atom_type_scat_source
C C 0.0033 0.0016 'International Tables Vol C Tables 4.2.6.8 and 6.1.1.4'
H H 0.0000 0.0000 'International Tables Vol C Tables 4.2.6.8 and 6.1.1.4'
Co Co 0.3494 0.9721 'International Tables Vol C Tables 4.2.6.8 and 6.1.1.4'
N N 0.0061 0.0033 'International Tables Vol C Tables 4.2.6.8 and 6.1.1.4'
O O 0.0106 0.0060 'International Tables Vol C Tables 4.2.6.8 and 6.1.1.4'
S S 0.1246 0.1234 'International Tables Vol C Tables 4.2.6.8 and 6.1.1.4'

loop_
_geom_angle_atom_site_label_1
_geom_angle_atom_site_label_2
_geom_angle_atom_site_label_3
_geom_angle
N1 Co1 O2 93.65(12)
N1 Co1 N2 163.88(14)
O2 Co1 N2 84.02(12)
N1 Co1 O1 83.95(12)
O2 Co1 O1 166.81(12)
N2 Co1 O1 94.68(12)
N1 Co1 S1 96.28(10)
O2 Co1 S1 100.85(9)
N2 Co1 S1 99.83(11)
O1 Co1 S1 92.31(9)
C43 S1 Co1 108.07(16)
C23 O2 Co1 113.9(2)
C2 O1 Co1 114.1(2)
C1 N1 C7 119.5(3)
C1 N1 Co1 114.4(2)
C7 N1 Co1 125.3(2)
C22 N2 C28 120.0(3)
C22 N2 Co1 114.3(2)
C28 N2 Co1 125.7(2)
N1 C1 C2 112.3(3)
N1 C1 C6 127.4(4)
C2 C1 C6 120.3(4)
O1 C2 C1 114.8(3)
O1 C2 C3 123.9(3)
C1 C2 C3 121.3(3)
C4 C3 C2 114.8(3)
C4 C3 C14 123.6(4)
C2 C3 C14 121.6(3)
C3 C4 C5 125.8(4)
C3 C4 H4 117.1
C5 C4 H4 117.1
C6 C5 C4 118.2(3)
C6 C5 C18 122.3(4)
C4 C5 C18 119.5(4)
C5 C6 C1 119.6(4)
C5 C6 H6 120.2
C1 C6 H6 120.2
C12 C7 C8 120.1(4)
C12 C7 N1 122.1(4)
C8 C7 N1 117.7(4)
C9 C8 C7 119.5(4)
C9 C8 H8 120.3
C7 C8 H8 120.3
C10 C9 C8 119.8(5)
C10 C9 H9 120.1
C8 C9 H9 120.1
C11 C10 C9 121.2(5)
C11 C10 H10 119.4
C9 C10 H10 119.4
C10 C11 C12 120.3(5)
C10 C11 H11 119.8
C12 C11 H11 119.8
C7 C12 C11 119.2(4)
C7 C12 C13 120.5(4)
C11 C12 C13 120.3(5)
C12 C13 H13A 109.5
C12 C13 H13B 109.5
H13A C13 H13B 109.5
C12 C13 H13C 109.5
H13A C13 H13C 109.5
H13B C13 H13C 109.5
C3 C14 C16 110.6(3)
C3 C14 C15 111.9(3)
C16 C14 C15 107.6(4)
C3 C14 C17 109.6(3)
C16 C14 C17 109.0(4)
C15 C14 C17 108.1(4)
C14 C15 H15A 109.5
C14 C15 H15B 109.5
H15A C15 H15B 109.5
C14 C15 H15C 109.5
H15A C15 H15C 109.5
H15B C15 H15C 109.5
C14 C16 H16A 109.5
C14 C16 H16B 109.5
H16A C16 H16B 109.5
C14 C16 H16C 109.5
H16A C16 H16C 109.5
H16B C16 H16C 109.5
C14 C17 H17A 109.5
C14 C17 H17B 109.5
H17A C17 H17B 109.5
C14 C17 H17C 109.5
H17A C17 H17C 109.5
H17B C17 H17C 109.5
C19 C18 C21 108.7(5)
C19 C18 C20 109.6(5)
C21 C18 C20 106.8(5)
C19 C18 C5 112.9(4)
C21 C18 C5 109.5(4)
C20 C18 C5 109.2(4)
C18 C19 H19A 109.5
C18 C19 H19B 109.5
H19A C19 H19B 109.5
C18 C19 H19C 109.5
H19A C19 H19C 109.5
H19B C19 H19C 109.5
C18 C21 H21A 109.5
C18 C21 H21B 109.5
H21A C21 H21B 109.5
C18 C21 H21C 109.5
H21A C21 H21C 109.5
H21B C21 H21C 109.5
C18 C20 H20A 109.5
C18 C20 H20B 109.5
H20A C20 H20B 109.5
C18 C20 H20C 109.5
H20A C20 H20C 109.5
H20B C20 H20C 109.5
N2 C22 C27 127.5(4)
N2 C22 C23 111.4(3)
C27 C22 C23 121.1(4)
O2 C23 C22 115.5(3)
O2 C23 C24 123.9(4)
C22 C23 C24 120.6(4)
C25 C24 C23 114.6(4)
C25 C24 C35 124.0(4)
C23 C24 C35 121.3(4)
C24 C25 C26 125.7(4)
C24 C25 H25 117.2
C26 C25 H25 117.2
C27 C26 C25 118.7(4)
C27 C26 C39 122.5(4)
C25 C26 C39 118.7(4)
C26 C27 C22 119.3(4)
C26 C27 H27 120.3
C22 C27 H27 120.3
C29 C28 C33 120.8(4)
C29 C28 N2 118.6(4)
C33 C28 N2 120.4(4)
C28 C29 C30 119.3(5)
C28 C29 H29 120.3
C30 C29 H29 120.3
C31 C30 C29 119.7(6)
C31 C30 H30 120.2
C29 C30 H30 120.2
C32 C31 C30 120.8(5)
C32 C31 H31 119.6
C30 C31 H31 119.6
C31 C32 C33 121.8(6)
C31 C32 H32 119.1
C33 C32 H32 119.1
C32 C33 C28 117.6(5)
C32 C33 C34 119.9(5)
C28 C33 C34 122.5(4)
C33 C34 H34A 109.5
C33 C34 H34B 109.5
H34A C34 H34B 109.5
C33 C34 H34C 109.5
H34A C34 H34C 109.5
H34B C34 H34C 109.5
C36 C35 C38 109.0(4)
C36 C35 C24 109.5(4)
C38 C35 C24 110.8(4)
C36 C35 C37 108.9(4)
C38 C35 C37 107.7(4)
C24 C35 C37 110.9(4)
C35 C36 H36A 109.5
C35 C36 H36B 109.5
H36A C36 H36B 109.5
C35 C36 H36C 109.5
H36A C36 H36C 109.5
H36B C36 H36C 109.5
C35 C38 H38A 109.5
C35 C38 H38B 109.5
H38A C38 H38B 109.5
C35 C38 H38C 109.5
H38A C38 H38C 109.5
H38B C38 H38C 109.5
C35 C37 H37A 109.5
C35 C37 H37B 109.5
H37A C37 H37B 109.5
C35 C37 H37C 109.5
H37A C37 H37C 109.5
H37B C37 H37C 109.5
C26 C39 C41 109.4(4)
C26 C39 C42 108.8(4)
C41 C39 C42 109.2(5)
C26 C39 C40 112.0(4)
C41 C39 C40 109.4(5)
C42 C39 C40 108.0(4)
C39 C40 H40A 109.5
C39 C40 H40B 109.5
H40A C40 H40B 109.5
C39 C40 H40C 109.5
H40A C40 H40C 109.5
H40B C40 H40C 109.5
C39 C42 H42A 109.5
C39 C42 H42B 109.5
H42A C42 H42B 109.5
C39 C42 H42C 109.5
H42A C42 H42C 109.5
H42B C42 H42C 109.5
C39 C41 H41A 109.5
C39 C41 H41B 109.5
H41A C41 H41B 109.5
C39 C41 H41C 109.5
H41A C41 H41C 109.5
H41B C41 H41C 109.5
C44 C43 C48 117.3(5)
C44 C43 S1 119.9(4)
C48 C43 S1 122.6(4)
C47 C48 C43 120.8(6)
C47 C48 H48 119.6
C43 C48 H48 119.6
C46 C47 C48 120.2(7)
C46 C47 H47 119.9
C48 C47 H47 119.9
C47 C46 C45 120.3(7)
C47 C46 H46 119.9
C45 C46 H46 119.9
C46 C45 C44 120.4(7)
C46 C45 H45 119.8
C44 C45 H45 119.8
C45 C44 C43 120.9(6)
C45 C44 H44 119.5
C43 C44 H44 119.5

loop_
_geom_bond_atom_site_label_1
_geom_bond_atom_site_label_2
_geom_bond_distance
Co1 N1 1.853(3)
Co1 O2 1.858(2)
Co1 N2 1.859(3)
Co1 O1 1.861(2)
Co1 S1 2.2859(14)
S1 C43 1.753(5)
O2 C23 1.310(4)
O1 C2 1.312(4)
N1 C1 1.346(4)
N1 C7 1.437(5)
N2 C22 1.353(5)
N2 C28 1.437(5)
C1 C2 1.421(5)
C1 C6 1.422(5)
C2 C3 1.429(5)
C3 C4 1.376(5)
C3 C14 1.523(5)
C4 C5 1.430(5)
C4 H4 0.9300
C5 C6 1.368(5)
C5 C18 1.536(5)
C6 H6 0.9300
C7 C12 1.367(6)
C7 C8 1.409(6)
C8 C9 1.380(6)
C8 H8 0.9300
C9 C10 1.366(7)
C9 H9 0.9300
C10 C11 1.361(6)
C10 H10 0.9300
C11 C12 1.398(6)
C11 H11 0.9300
C12 C13 1.491(6)
C13 H13A 0.9600
C13 H13B 0.9600
C13 H13C 0.9600
C14 C16 1.538(6)
C14 C15 1.541(6)
C14 C17 1.549(6)
C15 H15A 0.9600
C15 H15B 0.9600
C15 H15C 0.9600
C16 H16A 0.9600
C16 H16B 0.9600
C16 H16C 0.9600
C17 H17A 0.9600
C17 H17B 0.9600
C17 H17C 0.9600
C18 C19 1.494(6)
C18 C21 1.509(7)
C18 C20 1.524(6)
C19 H19A 0.9600
C19 H19B 0.9600
C19 H19C 0.9600
C21 H21A 0.9600
C21 H21B 0.9600
C21 H21C 0.9600
C20 H20A 0.9600
C20 H20B 0.9600
C20 H20C 0.9600
C22 C27 1.418(5)
C22 C23 1.427(5)
C23 C24 1.435(5)
C24 C25 1.385(5)
C24 C35 1.529(6)
C25 C26 1.428(5)
C25 H25 0.9300
C26 C27 1.357(5)
C26 C39 1.528(5)
C27 H27 0.9300
C28 C29 1.390(6)
C28 C33 1.410(6)
C29 C30 1.397(7)
C29 H29 0.9300
C30 C31 1.375(8)
C30 H30 0.9300
C31 C32 1.364(8)
C31 H31 0.9300
C32 C33 1.388(6)
C32 H32 0.9300
C33 C34 1.509(6)
C34 H34A 0.9600
C34 H34B 0.9600
C34 H34C 0.9600
C35 C36 1.519(6)
C35 C38 1.529(6)
C35 C37 1.544(6)
C36 H36A 0.9600
C36 H36B 0.9600
C36 H36C 0.9600
C38 H38A 0.9600
C38 H38B 0.9600
C38 H38C 0.9600
C37 H37A 0.9600
C37 H37B 0.9600
C37 H37C 0.9600
C39 C41 1.530(6)
C39 C42 1.531(7)
C39 C40 1.536(6)
C40 H40A 0.9600
C40 H40B 0.9600
C40 H40C 0.9600
C42 H42A 0.9600
C42 H42B 0.9600
C42 H42C 0.9600
C41 H41A 0.9600
C41 H41B 0.9600
C41 H41C 0.9600
C43 C44 1.398(7)
C43 C48 1.401(6)
C48 C47 1.392(7)
C48 H48 0.9300
C47 C46 1.363(9)
C47 H47 0.9300
C46 C45 1.367(9)
C46 H46 0.9300
C45 C44 1.384(8)
C45 H45 0.9300
C44 H44 0.9300

loop_
_geom_torsion_atom_site_label_1
_geom_torsion_atom_site_label_2
_geom_torsion_atom_site_label_3
_geom_torsion_atom_site_label_4
_geom_torsion
N1 Co1 S1 C43 107.9(2)
O2 Co1 S1 C43 12.9(2)
N2 Co1 S1 C43 -72.8(2)
O1 Co1 S1 C43 -168.0(2)
N1 Co1 O2 C23 171.5(3)
N2 Co1 O2 C23 7.5(3)
O1 Co1 O2 C23 92.5(5)
S1 Co1 O2 C23 -91.4(3)
N1 Co1 O1 C2 5.2(3)
O2 Co1 O1 C2 85.4(5)
N2 Co1 O1 C2 169.1(3)
S1 Co1 O1 C2 -90.8(2)
O2 Co1 N1 C1 -171.8(3)
N2 Co1 N1 C1 -90.7(6)
O1 Co1 N1 C1 -4.8(3)
S1 Co1 N1 C1 86.9(3)
O2 Co1 N1 C7 18.1(3)
N2 Co1 N1 C7 99.2(6)
O1 Co1 N1 C7 -174.9(3)
S1 Co1 N1 C7 -83.3(3)
N1 Co1 N2 C22 -90.9(6)
O2 Co1 N2 C22 -8.5(3)
O1 Co1 N2 C22 -175.3(3)
S1 Co1 N2 C22 91.6(3)
N1 Co1 N2 C28 92.8(6)
O2 Co1 N2 C28 175.3(4)
O1 Co1 N2 C28 8.5(4)
S1 Co1 N2 C28 -84.7(3)
C7 N1 C1 C2 174.3(3)
Co1 N1 C1 C2 3.5(4)
C7 N1 C1 C6 -6.5(6)
Co1 N1 C1 C6 -177.3(3)
Co1 O1 C2 C1 -4.7(4)
Co1 O1 C2 C3 176.0(3)
N1 C1 C2 O1 0.8(5)
C6 C1 C2 O1 -178.5(3)
N1 C1 C2 C3 -179.9(3)
C6 C1 C2 C3 0.8(6)
O1 C2 C3 C4 177.8(3)
C1 C2 C3 C4 -1.5(5)
O1 C2 C3 C14 -0.9(6)
C1 C2 C3 C14 179.9(4)
C2 C3 C4 C5 0.8(6)
C14 C3 C4 C5 179.5(4)
C3 C4 C5 C6 0.5(6)
C3 C4 C5 C18 178.7(4)
C4 C5 C6 C1 -1.2(6)
C18 C5 C6 C1 -179.4(4)
N1 C1 C6 C5 -178.6(4)
C2 C1 C6 C5 0.6(6)
C1 N1 C7 C12 102.8(4)
Co1 N1 C7 C12 -87.5(4)
C1 N1 C7 C8 -79.8(5)
Co1 N1 C7 C8 89.9(4)
C12 C7 C8 C9 0.4(6)
N1 C7 C8 C9 -177.0(4)
C7 C8 C9 C10 0.0(7)
C8 C9 C10 C11 -0.8(7)
C9 C10 C11 C12 1.3(7)
C8 C7 C12 C11 0.0(6)
N1 C7 C12 C11 177.3(4)
C8 C7 C12 C13 177.7(4)
N1 C7 C12 C13 -5.0(6)
C10 C11 C12 C7 -0.9(7)
C10 C11 C12 C13 -178.6(4)
C4 C3 C14 C16 122.5(4)
C2 C3 C14 C16 -58.9(5)
C4 C3 C14 C15 2.6(6)
C2 C3 C14 C15 -178.8(4)
C4 C3 C14 C17 -117.3(4)
C2 C3 C14 C17 61.2(5)
C6 C5 C18 C19 -4.0(7)
C4 C5 C18 C19 177.9(5)
C6 C5 C18 C21 -125.2(5)
C4 C5 C18 C21 56.7(5)
C6 C5 C18 C20 118.2(5)
C4 C5 C18 C20 -59.9(6)
C28 N2 C22 C27 3.7(6)
Co1 N2 C22 C27 -172.8(3)
C28 N2 C22 C23 -175.9(4)
Co1 N2 C22 C23 7.6(4)
Co1 O2 C23 C22 -5.2(4)
Co1 O2 C23 C24 174.9(3)
N2 C22 C23 O2 -1.6(5)
C27 C22 C23 O2 178.8(3)
N2 C22 C23 C24 178.3(3)
C27 C22 C23 C24 -1.3(6)
O2 C23 C24 C25 -179.3(4)
C22 C23 C24 C25 0.8(6)
O2 C23 C24 C35 3.1(6)
C22 C23 C24 C35 -176.8(4)
C23 C24 C25 C26 0.6(6)
C35 C24 C25 C26 178.1(4)
C24 C25 C26 C27 -1.5(7)
C24 C25 C26 C39 179.2(4)
C25 C26 C27 C22 1.0(6)
C39 C26 C27 C22 -179.7(4)
N2 C22 C27 C26 -179.2(4)
C23 C22 C27 C26 0.3(6)
C22 N2 C28 C29 -111.2(4)
Co1 N2 C28 C29 64.9(5)
C22 N2 C28 C33 72.4(5)
Co1 N2 C28 C33 -111.5(4)
C33 C28 C29 C30 -1.0(7)
N2 C28 C29 C30 -177.4(4)
C28 C29 C30 C31 2.0(8)
C29 C30 C31 C32 -1.9(9)
C30 C31 C32 C33 0.9(9)
C31 C32 C33 C28 0.1(7)
C31 C32 C33 C34 -178.8(5)
C29 C28 C33 C32 0.0(6)
N2 C28 C33 C32 176.3(4)
C29 C28 C33 C34 178.9(4)
N2 C28 C33 C34 -4.8(6)
C25 C24 C35 C36 -113.8(5)
C23 C24 C35 C36 63.5(5)
C25 C24 C35 C38 125.9(5)
C23 C24 C35 C38 -56.7(6)
C25 C24 C35 C37 6.4(6)
C23 C24 C35 C37 -176.2(4)
C27 C26 C39 C41 -122.7(5)
C25 C26 C39 C41 56.6(6)
C27 C26 C39 C42 118.1(5)
C25 C26 C39 C42 -62.6(5)
C27 C26 C39 C40 -1.2(6)
C25 C26 C39 C40 178.0(4)
Co1 S1 C43 C44 -112.0(4)
Co1 S1 C43 C48 73.3(4)
C44 C43 C48 C47 0.3(7)
S1 C43 C48 C47 175.1(4)
C43 C48 C47 C46 -1.9(9)
C48 C47 C46 C45 1.8(11)
C47 C46 C45 C44 -0.2(11)
C46 C45 C44 C43 -1.3(10)
C48 C43 C44 C45 1.2(8)
S1 C43 C44 C45 -173.7(5)
